data_4105641
loop_
_publ_author_name
'Tian Qin'
'Richard P. Johnson'
'John A. Porco'

_publ_contact_author_address
;
Department of Chemistry and Center of Chemical Methodology and Library 
Development (CMLD-BU), Boston University, Boston, Massachusetts, 92215
;
_publ_contact_author_email porco@bu.edu
_publ_contact_author_fax +1617353493
_publ_contact_author_name 'John A. Porco, Jr.'
_publ_contact_author_phone +1617353493
_publ_section_title
;
 Vinylogous Addition of Siloxyfurans to Benzopyryliums: A Concise Approach
 to the Tetrahydroxanthone Natural Products
;
_journal_name_full 'Journal of the American Chemical Society'
_journal_page_first 1714
_journal_page_last 1717
_journal_paper_doi 10.1021/ja110698n
_journal_volume 133
_journal_year 2011
_chemical_formula_moiety 'C16 H16 O7'
_chemical_formula_sum 'C16 H16 O7'
_chemical_formula_weight 320.29
_chemical_name_systematic
; 
 ? 
;
_space_group_IT_number 14
_symmetry_cell_setting monoclinic
_symmetry_space_group_name_Hall '-P 2yn'
_symmetry_space_group_name_H-M 'P 1 21/n 1'
_atom_sites_solution_hydrogens difmap
_atom_sites_solution_primary direct
_atom_sites_solution_secondary difmap
_audit_creation_method SHELXL-97
_cell_angle_alpha 90.00
_cell_angle_beta 104.118(3)
_cell_angle_gamma 90.00
_cell_formula_units_Z 4
_cell_length_a 13.2285(9)
_cell_length_b 7.9453(5)
_cell_length_c 14.2764(9)
_cell_measurement_reflns_used 5371
_cell_measurement_temperature 173(2)
_cell_measurement_theta_max 33.10
_cell_measurement_theta_min 2.41
_cell_volume 1455.19(16)
_computing_cell_refinement 'Bruker SAINT+'
_computing_data_collection 'Bruker APEX2'
_computing_data_reduction 'Bruker SAINT+'
_computing_molecular_graphics 'Bruker SHELXTL'
_computing_publication_material 'Bruker SHELXTL'
_computing_structure_refinement 'SHELXL-97 (Sheldrick, 1997)'
_computing_structure_solution 'SHELXS-97 (Sheldrick, 1990)'
_diffrn_ambient_temperature 173(2)
_diffrn_measured_fraction_theta_full 0.999
_diffrn_measured_fraction_theta_max 0.999
_diffrn_measurement_device_type 'Bruker X8 APEX II diffractometer'
_diffrn_measurement_method 'phi and omega scans'
_diffrn_radiation_monochromator graphite
_diffrn_radiation_source 'fine-focus sealed tube'
_diffrn_radiation_type MoK\a
_diffrn_radiation_wavelength 0.71073
_diffrn_reflns_av_R_equivalents 0.0269
_diffrn_reflns_av_sigmaI/netI 0.0271
_diffrn_reflns_limit_h_max 18
_diffrn_reflns_limit_h_min -18
_diffrn_reflns_limit_k_max 11
_diffrn_reflns_limit_k_min -10
_diffrn_reflns_limit_l_max 18
_diffrn_reflns_limit_l_min -20
_diffrn_reflns_number 15201
_diffrn_reflns_theta_full 30.51
_diffrn_reflns_theta_max 30.51
_diffrn_reflns_theta_min 1.88
_diffrn_standards_number 0
_exptl_absorpt_coefficient_mu 0.116
_exptl_absorpt_correction_T_max 0.9885
_exptl_absorpt_correction_T_min 0.9337
_exptl_absorpt_correction_type multi-scan
_exptl_absorpt_process_details SADABS
_exptl_crystal_colour colourless
_exptl_crystal_density_diffrn 1.462
_exptl_crystal_description plate
_exptl_crystal_F_000 672
_exptl_crystal_size_max 0.60
_exptl_crystal_size_mid 0.40
_exptl_crystal_size_min 0.10
_refine_diff_density_max 0.459
_refine_diff_density_min -0.426
_refine_diff_density_rms 0.048
_refine_ls_extinction_method none
_refine_ls_goodness_of_fit_ref 1.053
_refine_ls_hydrogen_treatment refall
_refine_ls_matrix_type full
_refine_ls_number_parameters 272
_refine_ls_number_reflns 4439
_refine_ls_number_restraints 0
_refine_ls_restrained_S_all 1.053
_refine_ls_R_factor_all 0.0542
_refine_ls_R_factor_gt 0.0430
_refine_ls_shift/su_max 0.001
_refine_ls_shift/su_mean 0.000
_refine_ls_structure_factor_coef Fsqd
_refine_ls_weighting_details 'calc w=1/[\s^2^(Fo^2^)+(0.0677P)^2^+0.2932P] where P=(Fo^2^+2Fc^2^)/3'
_refine_ls_weighting_scheme calc
_refine_ls_wR_factor_gt 0.1163
_refine_ls_wR_factor_ref 0.1249
_reflns_number_gt 3570
_reflns_number_total 4439
_reflns_threshold_expression >2sigma(I)
_cod_data_source_file ja110698n_si_002.cif
_cod_data_source_block porco137
_cod_database_code 4105641

loop_
_symmetry_equiv_pos_as_xyz
'x, y, z'
'-x+1/2, y+1/2, -z+1/2'
'-x, -y, -z'
'x-1/2, -y-1/2, z-1/2'

loop_
_atom_site_label
_atom_site_type_symbol
_atom_site_fract_x
_atom_site_fract_y
_atom_site_fract_z
_atom_site_U_iso_or_equiv
_atom_site_adp_type
_atom_site_occupancy
_atom_site_symmetry_multiplicity
_atom_site_calc_flag
O1 O 0.19629(6) 0.77087(10) -0.00394(5) 0.02106(17) Uani 1 1 d
O2 O 0.45826(10) 0.65421(18) -0.17824(9) 0.0523(3) Uani 1 1 d
H2O H 0.494(2) 0.693(4) -0.126(2) 0.084(8) Uiso 1 1 d
O3 O 0.50601(9) 0.7655(2) 0.00119(9) 0.0662(4) Uani 1 1 d
O4 O 0.21868(6) 0.61170(10) 0.16803(5) 0.02132(17) Uani 1 1 d
O5 O 0.09609(7) 0.41602(11) 0.12883(7) 0.0332(2) Uani 1 1 d
O6 O 0.23899(7) 1.09111(11) -0.01231(6) 0.02811(19) Uani 1 1 d
O7 O 0.34282(8) 1.10030(12) 0.13754(6) 0.0341(2) Uani 1 1 d
C1 C 0.22813(9) 0.71503(13) -0.08258(8) 0.0211(2) Uani 1 1 d
C2 C 0.15021(10) 0.66107(16) -0.15988(8) 0.0272(2) Uani 1 1 d
H2 H 0.0789(13) 0.661(2) -0.1560(12) 0.033(4) Uiso 1 1 d
C3 C 0.17880(12) 0.60104(18) -0.24129(9) 0.0365(3) Uani 1 1 d
H3 H 0.1233(14) 0.561(2) -0.2967(13) 0.043(5) Uiso 1 1 d
C4 C 0.28139(13) 0.59680(19) -0.24714(10) 0.0387(3) Uani 1 1 d
H4 H 0.3012(17) 0.552(3) -0.3042(16) 0.066(6) Uiso 1 1 d
C5 C 0.35828(11) 0.65523(19) -0.17077(10) 0.0347(3) Uani 1 1 d
C6 C 0.33316(9) 0.71233(16) -0.08546(9) 0.0269(2) Uani 1 1 d
C7 C 0.41386(10) 0.7495(2) 0.00090(10) 0.0340(3) Uani 1 1 d
C8 C 0.37762(9) 0.74992(18) 0.09239(8) 0.0271(2) Uani 1 1 d
H8B H 0.3731(11) 0.631(2) 0.1110(11) 0.025(3) Uiso 1 1 d
H8A H 0.4273(13) 0.803(2) 0.1442(13) 0.038(4) Uiso 1 1 d
C9 C 0.27096(8) 0.83439(14) 0.07812(7) 0.0200(2) Uani 1 1 d
C10 C 0.22705(8) 0.79318(13) 0.16607(7) 0.0186(2) Uani 1 1 d
H10 H 0.2780(11) 0.8247(18) 0.2243(11) 0.023(3) Uiso 1 1 d
C11 C 0.11794(8) 0.85613(13) 0.16954(8) 0.0202(2) Uani 1 1 d
H11 H 0.1190(11) 0.8555(18) 0.2389(10) 0.022(3) Uiso 1 1 d
C12 C 0.04721(8) 0.71202(14) 0.12392(9) 0.0235(2) Uani 1 1 d
H12B H 0.0180(13) 0.727(2) 0.0527(12) 0.033(4) Uiso 1 1 d
H12A H -0.0100(13) 0.692(2) 0.1563(12) 0.035(4) Uiso 1 1 d
C13 C 0.11771(8) 0.56254(14) 0.13889(8) 0.0223(2) Uani 1 1 d
C14 C 0.08410(10) 1.02677(15) 0.12764(10) 0.0278(2) Uani 1 1 d
H14C H 0.0792(12) 1.031(2) 0.0583(12) 0.032(4) Uiso 1 1 d
H14B H 0.0125(13) 1.051(2) 0.1366(12) 0.039(4) Uiso 1 1 d
H14A H 0.1320(13) 1.114(2) 0.1595(11) 0.033(4) Uiso 1 1 d
C15 C 0.28798(9) 1.02484(15) 0.07172(8) 0.0239(2) Uani 1 1 d
C16 C 0.24871(11) 1.27272(17) -0.01956(11) 0.0331(3) Uani 1 1 d
H16C H 0.3197(16) 1.300(3) -0.0150(14) 0.053(5) Uiso 1 1 d
H16B H 0.2281(16) 1.325(3) 0.0325(16) 0.060(6) Uiso 1 1 d
H16A H 0.2061(18) 1.301(3) -0.0839(19) 0.075(7) Uiso 1 1 d

loop_
_atom_site_aniso_label
_atom_site_aniso_U_11
_atom_site_aniso_U_22
_atom_site_aniso_U_33
_atom_site_aniso_U_23
_atom_site_aniso_U_13
_atom_site_aniso_U_12
O1 0.0198(3) 0.0278(4) 0.0157(3) -0.0040(3) 0.0044(3) -0.0012(3)
O2 0.0461(6) 0.0786(9) 0.0422(6) -0.0121(6) 0.0303(5) -0.0003(6)
O3 0.0258(5) 0.1331(13) 0.0443(6) -0.0132(7) 0.0174(5) -0.0073(6)
O4 0.0226(4) 0.0181(4) 0.0230(4) 0.0021(3) 0.0052(3) 0.0028(3)
O5 0.0353(5) 0.0175(4) 0.0450(5) 0.0001(4) 0.0065(4) -0.0017(3)
O6 0.0352(4) 0.0262(4) 0.0230(4) 0.0041(3) 0.0072(3) -0.0019(3)
O7 0.0422(5) 0.0342(5) 0.0249(4) -0.0030(4) 0.0064(4) -0.0161(4)
C1 0.0280(5) 0.0191(5) 0.0172(5) -0.0002(4) 0.0072(4) 0.0003(4)
C2 0.0331(6) 0.0249(6) 0.0221(5) -0.0028(4) 0.0037(4) 0.0003(4)
C3 0.0510(8) 0.0326(7) 0.0233(6) -0.0078(5) 0.0042(5) 0.0003(6)
C4 0.0573(9) 0.0384(7) 0.0241(6) -0.0063(5) 0.0172(6) 0.0042(6)
C5 0.0420(7) 0.0392(7) 0.0289(6) -0.0007(5) 0.0202(5) 0.0038(5)
C6 0.0291(5) 0.0318(6) 0.0225(5) -0.0019(4) 0.0117(4) 0.0000(4)
C7 0.0244(5) 0.0512(8) 0.0292(6) -0.0031(6) 0.0118(5) 0.0012(5)
C8 0.0187(5) 0.0406(7) 0.0219(5) -0.0017(5) 0.0051(4) 0.0023(4)
C9 0.0189(4) 0.0259(5) 0.0149(4) -0.0017(4) 0.0036(3) -0.0020(4)
C10 0.0211(4) 0.0186(5) 0.0163(4) 0.0003(4) 0.0052(4) -0.0005(3)
C11 0.0233(5) 0.0182(5) 0.0208(5) -0.0006(4) 0.0085(4) 0.0015(4)
C12 0.0211(5) 0.0184(5) 0.0319(6) 0.0011(4) 0.0081(4) 0.0005(4)
C13 0.0249(5) 0.0189(5) 0.0233(5) 0.0013(4) 0.0065(4) -0.0001(4)
C14 0.0297(6) 0.0184(5) 0.0357(6) 0.0012(5) 0.0087(5) 0.0028(4)
C15 0.0256(5) 0.0286(6) 0.0194(5) 0.0005(4) 0.0090(4) -0.0047(4)
C16 0.0370(7) 0.0259(6) 0.0388(7) 0.0059(5) 0.0141(6) -0.0003(5)

loop_
_atom_type_symbol
_atom_type_description
_atom_type_scat_dispersion_real
_atom_type_scat_dispersion_imag
_atom_type_scat_source
C C 0.0033 0.0016 'International Tables Vol C Tables 4.2.6.8 and 6.1.1.4'
H H 0.0000 0.0000 'International Tables Vol C Tables 4.2.6.8 and 6.1.1.4'
O O 0.0106 0.0060 'International Tables Vol C Tables 4.2.6.8 and 6.1.1.4'

loop_
_geom_angle_atom_site_label_1
_geom_angle_atom_site_label_2
_geom_angle_atom_site_label_3
_geom_angle
C1 O1 C9 119.93(8)
C13 O4 C10 110.82(8)
C15 O6 C16 115.23(10)
O1 C1 C2 115.96(10)
O1 C1 C6 122.43(10)
C2 C1 C6 121.61(10)
C1 C2 C3 118.14(12)
C4 C3 C2 122.04(12)
C5 C4 C3 119.41(12)
O2 C5 C4 118.89(12)
O2 C5 C6 120.66(13)
C4 C5 C6 120.45(12)
C1 C6 C5 118.29(11)
C1 C6 C7 120.11(10)
C5 C6 C7 121.25(11)
O3 C7 C6 123.33(12)
O3 C7 C8 121.81(12)
C6 C7 C8 114.58(10)
C7 C8 C9 111.46(10)
O1 C9 C8 112.64(9)
O1 C9 C15 112.43(9)
C8 C9 C15 107.23(9)
O1 C9 C10 105.69(8)
C8 C9 C10 108.46(9)
C15 C9 C10 110.34(9)
O4 C10 C11 104.26(8)
O4 C10 C9 105.85(8)
C11 C10 C9 119.97(9)
C14 C11 C12 114.56(10)
C14 C11 C10 118.04(9)
C12 C11 C10 103.02(8)
C13 C12 C11 103.89(9)
O5 C13 O4 120.31(10)
O5 C13 C12 129.26(11)
O4 C13 C12 110.43(9)
O7 C15 O6 125.43(11)
O7 C15 C9 121.05(11)
O6 C15 C9 113.50(9)

loop_
_geom_bond_atom_site_label_1
_geom_bond_atom_site_label_2
_geom_bond_distance
O1 C1 1.3658(12)
O1 C9 1.4278(12)
O2 C5 1.3526(17)
O3 C7 1.2247(16)
O4 C13 1.3559(13)
O4 C10 1.4470(13)
O5 C13 1.1990(14)
O6 C15 1.3256(14)
O6 C16 1.4546(15)
O7 C15 1.1983(14)
C1 C2 1.3817(16)
C1 C6 1.4001(15)
C2 C3 1.3914(18)
C3 C4 1.380(2)
C4 C5 1.378(2)
C5 C6 1.4132(16)
C6 C7 1.4508(18)
C7 C8 1.4971(16)
C8 C9 1.5305(15)
C9 C15 1.5358(17)
C9 C10 1.5417(14)
C10 C11 1.5397(14)
C11 C14 1.5053(16)
C11 C12 1.5210(16)
C12 C13 1.4929(15)
